data_2200581
loop_
_publ_author_name
'Aken, Bas B. van'
'Meetsma, Auke'
'Palstra, Thomas T. M.'

_publ_section_title
;
Hexagonal YbMnO~3~ revisited
;
_journal_name_full 'Acta Crystallographica, Section E'
_journal_page_first i87
_journal_page_last i89
_journal_paper_doi 10.1107/S1600536801015094
_journal_volume 57
_journal_year 2001
_chemical_formula_iupac 'Yb Mn O3'
_chemical_formula_moiety 'Mn1 O3 Yb1'
_chemical_formula_sum 'Mn O3 Yb'
_chemical_formula_weight 275.88
_space_group_IT_number 185
_space_group_name_Hall 'P 6c -2'
_space_group_name_H-M_alt 'P 63 c m'
_symmetry_cell_setting hexagonal
_symmetry_space_group_name_Hall 'P 6c -2'
_symmetry_space_group_name_H-M 'P 63 c m'
_cell_angle_alpha 90
_cell_angle_beta 90
_cell_angle_gamma 120
_cell_formula_units_Z 6
_cell_length_a 6.0584(6)
_cell_length_b 6.0584(6)
_cell_length_c 11.3561(7)
_cell_measurement_temperature 293
_cell_volume 360.97(6)
_diffrn_ambient_temperature 293(2)
_exptl_crystal_density_diffrn 7.617
_cod_depositor_comments
;
The following automatic conversions were performed:
'_symmetry_cell_setting' value 'Hexagonal' changed to 'hexagonal'
according to '/home/saulius/struct/CIF-dictionaries/cif_core.dic'
dictionary named 'cif_core.dic' version 2.4.1 from 2010-06-29.

Automatic conversion script
Id: cif_fix_enum 1527 2010-12-29 10:47:43Z saulius 
;
_cod_original_formula_sum 'Mn1 O3 Yb1'
_cod_database_code 2200581

loop_
_symmetry_equiv_pos_as_xyz
x,y,z
x-y,x,1/2+z
-y,x-y,z
-x,-y,1/2+z
-x+y,-x,z
y,-x+y,1/2+z
y,x,z
-x+y,y,1/2+z
-x,-x+y,z
-y,-x,1/2+z
x-y,-y,z
x,x-y,1/2+z

loop_
_atom_site_aniso_label
_atom_site_aniso_U_11
_atom_site_aniso_U_22
_atom_site_aniso_U_33
_atom_site_aniso_U_12
_atom_site_aniso_U_13
_atom_site_aniso_U_23
Yb1 .0047(2) .0047(2) .0035(2) .00230(10) .0000 .0000
Yb2 .00350(10) .00360(10) .0071(2) .00180(10) .0000 .0000
Mn .0069(4) .0048(4) .0039(2) .0024(6) .0002(3) .0000
O1 .0050(14) .0017(18) .0041(19) .0009(9) -.0019(15) .0000
O2 .014(2) .0001(18) .0033(17) .0000(9) .0002(19) .0000
O3 .003(2) .003(2) .005(6) .0016(10) .0000 .0000
O4 .009(3) .009(3) .000(3) .0047(13) .0000 .0000

loop_
_atom_site_label
_atom_site_fract_x
_atom_site_fract_y
_atom_site_fract_z
_atom_site_U_iso_or_equiv
_atom_site_thermal_displace_type
_atom_site_occupancy
_atom_site_type_symbol
Yb1 .00000 .00000 .27336(5) .00427(11) Uani 1.000 Yb
Yb2 .33333 -.33333 .23061(3) .00472(7) Uani 1.000 Yb
Mn .3333(5) .00000 -.00194(14) .0054(2) Uani 1.000 Mn
O1 .3030(12) .00000 .1617(6) .0039(10) Uani 1.000 O
O2 .3610(15) .00000 -.1658(6) .0074(11) Uani 1.000 O
O3 .00000 .00000 -.0268(16) .004(2) Uani 1.000 O
O4 .33333 -.33333 .0192(9) .0059(17) Uani 1.000 O

loop_
_geom_bond_atom_site_label_1
_geom_bond_atom_site_label_2
_geom_bond_site_symmetry_1
_geom_bond_site_symmetry_2
_geom_bond_distance
_geom_bond_publ_flag
Yb1 Yb2 . . 3.5313(4) no
Yb1 O1 . . 2.231(7) yes
Yb1 Yb2 . 1_455 3.5313(4) no
Yb1 Yb2 . 1_565 3.5313(4) no
Yb1 Mn . 2_555 3.254(3) no
Yb1 O2 . 2_555 2.294(8) yes
Yb1 O3 . 2_555 2.269(18) yes
Yb1 O3 . 1_555 3.409(18) yes
Yb1 O1 . 3_555 2.231(6) no
Yb1 Mn . 4_555 3.254(3) no
Yb1 O2 . 4_555 2.294(9) no
Yb1 O1 . 5_555 2.231(7) no
Yb1 Mn . 6_555 3.254(3) no
Yb1 O2 . 6_555 2.294(7) no
Yb1 Yb2 . 7_545 3.5313(4) no
Yb1 Yb2 . 7_555 3.5313(4) no
Yb1 Yb2 . 7_655 3.5313(4) no
Yb2 O1 . . 2.257(5) yes
Yb2 O4 . . 2.401(10) yes
Yb2 O4 . 10_555 3.277(10) yes
Yb2 O2 . 2_545 2.270(8) yes
Yb2 O1 . 3_545 2.257(6) no
Yb2 O2 . 4_655 2.270(5) no
Yb2 O1 . 5_655 2.257(8) no
Yb2 O2 . 6_555 2.270(5) no
Yb2 Yb2 . 7_545 3.4978(3) no
Yb2 Yb2 . 7_645 3.4978(3) no
Yb2 Yb2 . 7_655 3.4978(3) no
Mn O1 . . 1.867(7) yes
Mn O2 . . 1.868(7) yes
Mn O3 . . 2.039(4) yes
Mn O4 . . 2.034(4) yes
Mn O4 . 7_655 2.034(4) no
